data_4034949
loop_
_publ_author_name
'Taimoory, S. Maryamdokht'
'Sadraei, S. Iraj'
'Fayoumi, Rose Anne'
'Nasri, Sarah'
'Revington, Matthew'
'Trant, John F.'

_publ_section_title
;
 Preparation and Characterization of a Small Library of Thermally-Labile
 End-Caps for Variable-Temperature Triggering of Self-Immolative Polymers.
;
_journal_issue 8
_journal_name_full 'The Journal of organic chemistry'
_journal_page_first 4427
_journal_page_last 4440
_journal_paper_doi 10.1021/acs.joc.8b00135
_journal_volume 83
_journal_year 2018
_chemical_formula_moiety 'C16 H14 N2 O6'
_chemical_formula_sum 'C16 H14 N2 O6'
_chemical_formula_weight 330.29
_space_group_crystal_system orthorhombic
_space_group_IT_number 33
_space_group_name_Hall 'P 2c -2n'
_space_group_name_H-M_alt 'P n a 21'
_atom_sites_solution_hydrogens mixed
_atom_sites_solution_primary direct
_audit_creation_date 2017-11-22
_audit_creation_method
;
Olex2 1.2
(compiled 2017.08.10 svn.r3458 for OlexSys, GUI svn.r5381)
;
_cell_angle_alpha 90
_cell_angle_beta 90
_cell_angle_gamma 90
_cell_formula_units_Z 4
_cell_length_a 32.259(6)
_cell_length_b 7.365(2)
_cell_length_c 6.107(2)
_cell_measurement_reflns_used 9920
_cell_measurement_temperature 170.0
_cell_measurement_theta_max 27.06
_cell_measurement_theta_min 3.03
_cell_volume 1450.9(7)
_computing_cell_refinement 'SAINT v8.37A (Bruker, 2015)'
_computing_data_reduction 'SAINT v8.37A (Bruker, 2015)'
_computing_molecular_graphics 'Olex2 (Dolomanov et al., 2009)'
_computing_publication_material 'Olex2 (Dolomanov et al., 2009)'
_computing_structure_refinement 'XL (Sheldrick, 2008)'
_computing_structure_solution 'XS (Sheldrick, 2008)'
_diffrn_ambient_temperature 170.0
_diffrn_measured_fraction_theta_full 0.996
_diffrn_measured_fraction_theta_max 0.998
_diffrn_measurement_device_type 'Bruker APEX-II CCD'
_diffrn_measurement_method '\f and \w scans'
_diffrn_radiation_type MoK\a
_diffrn_radiation_wavelength 0.71076
_diffrn_reflns_av_R_equivalents 0.0192
_diffrn_reflns_av_unetI/netI 0.0161
_diffrn_reflns_Laue_measured_fraction_full 0.996
_diffrn_reflns_Laue_measured_fraction_max 0.998
_diffrn_reflns_limit_h_max 41
_diffrn_reflns_limit_h_min -40
_diffrn_reflns_limit_k_max 9
_diffrn_reflns_limit_k_min -9
_diffrn_reflns_limit_l_max 7
_diffrn_reflns_limit_l_min -7
_diffrn_reflns_number 13128
_diffrn_reflns_point_group_measured_fraction_full 0.998
_diffrn_reflns_point_group_measured_fraction_max 0.999
_diffrn_reflns_theta_full 25.243
_diffrn_reflns_theta_max 27.141
_diffrn_reflns_theta_min 3.041
_diffrn_standards_number 0
_exptl_absorpt_coefficient_mu 0.118
_exptl_absorpt_correction_T_max 0.7455
_exptl_absorpt_correction_T_min 0.7003
_exptl_absorpt_correction_type multi-scan
_exptl_absorpt_process_details
'SADABS-2016/2 (Bruker,2016/2) was used for absorption correction. wR2(int) was 0.0686 before and 0.0332 after correction. The Ratio of minimum to maximum transmission is 0.9394. The \l/2 correction factor is Not present.'
_exptl_crystal_colour 'clear colourless'
_exptl_crystal_colour_lustre clear
_exptl_crystal_colour_primary colourless
_exptl_crystal_density_diffrn 1.512
_exptl_crystal_description plate
_exptl_crystal_F_000 688
_exptl_crystal_recrystallization_method 'crystallized slow evaporation diethyl ether from methanol'
_exptl_crystal_size_max 0.508
_exptl_crystal_size_mid 0.311
_exptl_crystal_size_min 0.082
_refine_diff_density_max 0.182
_refine_diff_density_min -0.201
_refine_diff_density_rms 0.041
_refine_ls_abs_structure_details
;
 Refined as an inversion twin.
;
_refine_ls_extinction_method none
_refine_ls_goodness_of_fit_ref 1.073
_refine_ls_hydrogen_treatment mixed
_refine_ls_matrix_type full
_refine_ls_number_parameters 227
_refine_ls_number_reflns 3220
_refine_ls_number_restraints 1
_refine_ls_restrained_S_all 1.073
_refine_ls_R_factor_all 0.0300
_refine_ls_R_factor_gt 0.0292
_refine_ls_shift/su_max 0.001
_refine_ls_shift/su_mean 0.000
_refine_ls_structure_factor_coef Fsqd
_refine_ls_weighting_details 'w=1/[\s^2^(Fo^2^)+(0.0434P)^2^+0.3253P] where P=(Fo^2^+2Fc^2^)/3'
_refine_ls_weighting_scheme calc
_refine_ls_wR_factor_gt 0.0750
_refine_ls_wR_factor_ref 0.0755
_reflns_Friedel_coverage 0.828
_reflns_Friedel_fraction_full 1.000
_reflns_Friedel_fraction_max 1.000
_reflns_number_gt 3152
_reflns_number_total 3220
_reflns_threshold_expression 'I > 2\s(I)'
_cod_data_source_file jo8b00135_si_002.cif
_cod_data_source_block mo_he_nt_22_01exo_0m_a
_cod_original_cell_volume 1451.0(7)
_cod_database_code 4034949
_shelxl_version_number 2013-3
_shelx_space_group_comment
;
The symmetry employed for this shelxl refinement is uniquely defined
by the following loop, which should always be used as a source of
symmetry information in preference to the above space-group names.
They are only intended as comments.
;
_shelx_estimated_absorpt_t_max 0.990
_shelx_estimated_absorpt_t_min 0.943
_olex2_refinement_description
;
1. Twinned data refinement
 Scales: 1.3(9)
 -0.3(9)
2. Fixed Uiso
 At 1.2 times of:
  All C(H) groups, All C(H,H) groups
 At 1.5 times of:
  All O(H) groups
3.a Ternary CH refined with riding coordinates:
 C5(H5), C6(H6)
3.b Secondary CH2 refined with riding coordinates:
 C10(H10A,H10B)
3.c Aromatic/amide H refined with riding coordinates:
 C2(H2), C3(H3), C12(H12), C13(H13), C14(H14), C15(H15), C16(H16)
3.d Idealised tetrahedral OH refined as rotating group:
 O4(H4)
;
_olex2_exptl_crystal_mounting_method mounted
_olex2_submission_special_instructions 'No special instructions were received'

loop_
_space_group_symop_operation_xyz
'x, y, z'
'-x, -y, z+1/2'
'-x+1/2, y+1/2, z+1/2'
'x+1/2, -y+1/2, z'

loop_
_atom_site_label
_atom_site_type_symbol
_atom_site_fract_x
_atom_site_fract_y
_atom_site_fract_z
_atom_site_U_iso_or_equiv
_atom_site_adp_type
_atom_site_occupancy
_atom_site_site_symmetry_order
_atom_site_calc_flag
_atom_site_refinement_flags_posn
O1 O 0.74419(4) 0.4542(2) 0.5135(3) 0.0329(4) Uani 1 1 d .
O2 O 0.68772(6) 0.4269(2) 0.3278(3) 0.0360(4) Uani 1 1 d .
O3 O 0.65449(4) 0.72126(16) 0.5010(2) 0.0168(3) Uani 1 1 d .
O4 O 0.61293(6) 1.0778(2) 0.3776(3) 0.0375(4) Uani 1 1 d .
H4 H 0.6069 0.9991 0.2833 0.056 Uiso 1 1 calc GR
O5 O 0.67495(4) 0.33833(17) 0.8494(2) 0.0239(3) Uani 1 1 d .
O6 O 0.59753(4) 0.8240(2) 1.0527(3) 0.0289(3) Uani 1 1 d .
N1 N 0.70978(5) 0.5046(2) 0.4567(3) 0.0205(3) Uani 1 1 d .
N2 N 0.62959(4) 0.5561(2) 0.9696(3) 0.0186(3) Uani 1 1 d .
C1 C 0.69528(5) 0.6753(2) 0.5617(3) 0.0169(3) Uani 1 1 d .
C2 C 0.72023(6) 0.8419(2) 0.5054(4) 0.0239(4) Uani 1 1 d .
H2 H 0.7480 0.8481 0.4547 0.029 Uiso 1 1 calc R
C3 C 0.69435(6) 0.9772(3) 0.5433(4) 0.0259(4) Uani 1 1 d .
H3 H 0.6999 1.1030 0.5252 0.031 Uiso 1 1 calc R
C4 C 0.65418(6) 0.8933(2) 0.6209(3) 0.0194(4) Uani 1 1 d .
C5 C 0.66343(5) 0.8235(2) 0.8598(3) 0.0172(3) Uani 1 1 d .
H5 H 0.6775 0.9175 0.9516 0.021 Uiso 1 1 calc R
C6 C 0.69160(5) 0.6598(2) 0.8127(3) 0.0158(3) Uani 1 1 d .
H6 H 0.7189 0.6660 0.8898 0.019 Uiso 1 1 calc R
C7 C 0.66586(5) 0.4952(2) 0.8763(3) 0.0168(3) Uani 1 1 d .
C8 C 0.62622(5) 0.7423(3) 0.9724(3) 0.0191(3) Uani 1 1 d .
C9 C 0.61451(7) 0.9964(3) 0.5854(4) 0.0269(4) Uani 1 1 d .
H9A H 0.6134(9) 1.101(4) 0.693(6) 0.045(8) Uiso 1 1 d .
H9B H 0.5893(7) 0.915(3) 0.606(4) 0.016(5) Uiso 1 1 d .
C10 C 0.59892(6) 0.4361(3) 1.0679(3) 0.0249(4) Uani 1 1 d .
H10A H 0.5855 0.5002 1.1915 0.030 Uiso 1 1 calc R
H10B H 0.6133 0.3283 1.1282 0.030 Uiso 1 1 calc R
C11 C 0.56588(5) 0.3734(2) 0.9108(3) 0.0186(4) Uani 1 1 d .
C12 C 0.56024(6) 0.4496(3) 0.7068(3) 0.0222(4) Uani 1 1 d .
H12 H 0.5784 0.5428 0.6579 0.027 Uiso 1 1 calc R
C13 C 0.52819(6) 0.3910(3) 0.5721(3) 0.0243(4) Uani 1 1 d .
H13 H 0.5244 0.4447 0.4321 0.029 Uiso 1 1 calc R
C14 C 0.50195(6) 0.2557(3) 0.6412(4) 0.0273(4) Uani 1 1 d .
H14 H 0.4800 0.2160 0.5493 0.033 Uiso 1 1 calc R
C15 C 0.50759(6) 0.1774(3) 0.8442(4) 0.0288(4) Uani 1 1 d .
H15 H 0.4895 0.0835 0.8916 0.035 Uiso 1 1 calc R
C16 C 0.53947(6) 0.2351(3) 0.9792(4) 0.0238(4) Uani 1 1 d .
H16 H 0.5433 0.1802 1.1185 0.029 Uiso 1 1 calc R

loop_
_atom_site_aniso_label
_atom_site_aniso_U_11
_atom_site_aniso_U_22
_atom_site_aniso_U_33
_atom_site_aniso_U_23
_atom_site_aniso_U_13
_atom_site_aniso_U_12
O1 0.0238(7) 0.0397(8) 0.0353(8) -0.0042(7) 0.0008(7) 0.0150(6)
O2 0.0468(9) 0.0309(8) 0.0303(8) -0.0123(7) -0.0144(7) 0.0108(7)
O3 0.0171(6) 0.0150(5) 0.0184(6) -0.0002(5) -0.0018(5) 0.0029(4)
O4 0.0550(11) 0.0251(7) 0.0323(8) 0.0018(7) -0.0097(8) 0.0132(7)
O5 0.0294(7) 0.0168(6) 0.0254(7) 0.0015(5) -0.0005(6) 0.0005(5)
O6 0.0195(6) 0.0381(8) 0.0291(7) -0.0071(7) 0.0017(6) 0.0052(6)
N1 0.0242(7) 0.0212(7) 0.0161(7) 0.0013(6) 0.0019(6) 0.0043(6)
N2 0.0147(6) 0.0236(7) 0.0174(7) 0.0030(6) -0.0001(6) -0.0027(6)
C1 0.0150(8) 0.0169(8) 0.0188(8) 0.0009(6) 0.0008(7) 0.0018(6)
C2 0.0221(9) 0.0235(8) 0.0263(10) 0.0039(8) 0.0044(8) -0.0039(7)
C3 0.0296(10) 0.0175(8) 0.0306(11) 0.0048(8) 0.0019(8) -0.0038(7)
C4 0.0231(9) 0.0136(7) 0.0216(9) -0.0002(7) -0.0006(7) 0.0009(6)
C5 0.0147(8) 0.0169(8) 0.0200(9) -0.0037(7) -0.0013(7) 0.0002(6)
C6 0.0123(8) 0.0170(8) 0.0181(8) -0.0013(7) -0.0008(6) -0.0009(6)
C7 0.0156(8) 0.0202(8) 0.0144(8) 0.0017(7) -0.0031(7) -0.0015(6)
C8 0.0147(7) 0.0260(8) 0.0165(8) -0.0032(7) -0.0030(7) 0.0004(7)
C9 0.0284(10) 0.0228(9) 0.0293(11) -0.0008(8) -0.0032(8) 0.0102(8)
C10 0.0210(9) 0.0333(10) 0.0205(9) 0.0084(8) 0.0000(7) -0.0090(8)
C11 0.0133(8) 0.0198(8) 0.0226(9) -0.0011(7) 0.0021(7) 0.0011(6)
C12 0.0191(9) 0.0250(9) 0.0226(9) 0.0011(8) 0.0014(7) -0.0030(7)
C13 0.0221(9) 0.0291(9) 0.0216(9) -0.0014(8) -0.0028(8) 0.0026(8)
C14 0.0198(9) 0.0254(9) 0.0366(11) -0.0086(8) -0.0058(8) 0.0011(7)
C15 0.0221(9) 0.0198(9) 0.0443(12) 0.0001(9) 0.0001(9) -0.0048(7)
C16 0.0206(8) 0.0208(8) 0.0301(10) 0.0059(8) 0.0026(8) 0.0006(7)

loop_
_atom_type_symbol
_atom_type_description
_atom_type_scat_dispersion_real
_atom_type_scat_dispersion_imag
_atom_type_scat_source
C C 0.0033 0.0016 'International Tables Vol C Tables 4.2.6.8 and 6.1.1.4'
H H 0.0000 0.0000 'International Tables Vol C Tables 4.2.6.8 and 6.1.1.4'
N N 0.0061 0.0033 'International Tables Vol C Tables 4.2.6.8 and 6.1.1.4'
O O 0.0106 0.0060 'International Tables Vol C Tables 4.2.6.8 and 6.1.1.4'

loop_
_geom_angle_atom_site_label_1
_geom_angle_atom_site_label_2
_geom_angle_atom_site_label_3
_geom_angle
C1 O3 C4 94.74(13)
O1 N1 C1 114.86(16)
O2 N1 O1 125.33(17)
O2 N1 C1 119.81(15)
C7 N2 C10 123.41(16)
C8 N2 C7 113.38(14)
C8 N2 C10 123.11(16)
O3 C1 N1 112.55(15)
O3 C1 C2 104.09(14)
O3 C1 C6 101.97(14)
N1 C1 C2 114.98(15)
N1 C1 C6 112.97(15)
C2 C1 C6 109.16(16)
C3 C2 C1 103.70(16)
C2 C3 C4 106.76(16)
O3 C4 C3 101.01(15)
O3 C4 C5 100.37(13)
O3 C4 C9 111.78(15)
C3 C4 C5 105.15(15)
C9 C4 C3 118.53(16)
C9 C4 C5 117.35(16)
C6 C5 C4 101.22(14)
C8 C5 C4 113.65(15)
C8 C5 C6 104.16(14)
C5 C6 C1 99.98(14)
C7 C6 C1 110.82(14)
C7 C6 C5 104.78(14)
O5 C7 N2 125.18(16)
O5 C7 C6 126.74(17)
N2 C7 C6 108.08(14)
O6 C8 N2 124.22(18)
O6 C8 C5 126.67(18)
N2 C8 C5 109.11(15)
O4 C9 C4 112.12(18)
N2 C10 C11 113.85(16)
C12 C11 C10 122.96(17)
C12 C11 C16 119.23(18)
C16 C11 C10 117.79(18)
C11 C12 C13 120.45(18)
C14 C13 C12 120.1(2)
C13 C14 C15 119.86(19)
C14 C15 C16 120.34(19)
C15 C16 C11 120.0(2)

loop_
_geom_bond_atom_site_label_1
_geom_bond_atom_site_label_2
_geom_bond_distance
O1 N1 1.220(2)
O2 N1 1.205(2)
O3 C1 1.408(2)
O3 C4 1.463(2)
O4 C9 1.404(3)
O5 C7 1.203(2)
O6 C8 1.208(2)
N1 C1 1.487(2)
N2 C7 1.377(2)
N2 C8 1.375(2)
N2 C10 1.456(2)
C1 C2 1.507(2)
C1 C6 1.542(3)
C2 C3 1.320(3)
C3 C4 1.512(3)
C4 C5 1.575(3)
C4 C9 1.504(3)
C5 C6 1.537(2)
C5 C8 1.508(3)
C6 C7 1.520(2)
C10 C11 1.507(3)
C11 C12 1.379(3)
C11 C16 1.392(3)
C12 C13 1.390(3)
C13 C14 1.374(3)
C14 C15 1.379(3)
C15 C16 1.385(3)

loop_
_twin_individual_id
_twin_individual_mass_fraction_refined
1 1.3(9)
2 -0.3(9)
